data_4513807
loop_
_publ_author_name
'Borie, Cyril'
'Vanthuyne, Nicolas'
'Bertrand, Mich\`ele P.'
'Siri, Didier'
'Nechab, Malek'

_publ_section_title
;
 Palladium Tandem Catalysis in the Atropodiastereoselective Synthesis of
 Indenes Bearing Central and Axial Chirality
;
_journal_issue 3
_journal_name_full 'ACS Catalysis'
_journal_page_first 1559
_journal_paper_doi 10.1021/acscatal.5b02867
_journal_volume 6
_journal_year 2016
_chemical_formula_moiety 'C26 H21 N'
_chemical_formula_sum 'C26 H21 N'
_chemical_formula_weight 347.44
_space_group_crystal_system triclinic
_space_group_IT_number 2
_space_group_name_Hall '-P 1'
_space_group_name_H-M_alt 'P -1'
_symmetry_space_group_name_Hall '-P 1'
_symmetry_space_group_name_H-M 'P -1'
_atom_sites_solution_hydrogens geom
_audit_creation_date 2015-12-11
_audit_creation_method
;
Olex2 1.2
(compiled 2015.09.30 svn.r3233 for OlexSys, GUI svn.r5103)
;
_cell_angle_alpha 86.213(4)
_cell_angle_beta 78.340(4)
_cell_angle_gamma 86.602(4)
_cell_formula_units_Z 2
_cell_length_a 8.2190(4)
_cell_length_b 10.1031(6)
_cell_length_c 12.1768(6)
_cell_measurement_reflns_used 3147
_cell_measurement_temperature 293
_cell_measurement_theta_max 68.7850
_cell_measurement_theta_min 3.6850
_cell_volume 987.01(9)
_computing_cell_refinement
;
CrysAlisPro, Agilent Technologies,
Version 1.171.37.35 (release 13-08-2014 CrysAlis171 .NET)
(compiled Aug 13 2014,18:06:01)
;
_computing_data_collection
;
CrysAlisPro, Agilent Technologies,
Version 1.171.37.35 (release 13-08-2014 CrysAlis171 .NET)
(compiled Aug 13 2014,18:06:01)
;
_computing_data_reduction
;
CrysAlisPro, Agilent Technologies,
Version 1.171.37.35 (release 13-08-2014 CrysAlis171 .NET)
(compiled Aug 13 2014,18:06:01)
;
_computing_molecular_graphics 'Olex2 (Dolomanov et al., 2009)'
_computing_publication_material 'Olex2 (Dolomanov et al., 2009)'
_computing_structure_refinement 'ShelXL (Sheldrick, 2015)'
_computing_structure_solution
;
Superflip (Palatinus & Chapuis, 2007;Palatinus & van der Lee, 2008;
Palatinus et al., 2012)
;
_diffrn_ambient_temperature 293
_diffrn_detector 'CCD plate'
_diffrn_detector_area_resol_mean 5.3048
_diffrn_detector_type AtlasS2
_diffrn_measured_fraction_theta_full 0.990
_diffrn_measured_fraction_theta_max 0.982
_diffrn_measurement_details
;
  1 omega  -77.00   60.00   1.0000    1.0000
omega____ theta____ kappa____ phi______ frames
    -      -36.6014   77.0000  150.0000 137

  2 omega  -62.00  -24.00   1.0000    1.0000
omega____ theta____ kappa____ phi______ frames
    -      -36.6014  125.0000  -90.0000 38

  3 omega  -85.00  -15.00   1.0000    1.0000
omega____ theta____ kappa____ phi______ frames
    -      -36.6014  125.0000 -180.0000 70

  4 omega   75.00  168.00   1.0000    5.0000
omega____ theta____ kappa____ phi______ frames
    -      104.7667   38.0000 -180.0000 93

  5 omega  109.00  176.00   1.0000    5.0000
omega____ theta____ kappa____ phi______ frames
    -      104.7667   77.0000 -150.0000 67

  6 omega  121.00  147.00   1.0000    5.0000
omega____ theta____ kappa____ phi______ frames
    -      104.7667  178.0000 -180.0000 26

  7 omega   67.00   93.00   1.0000    5.0000
omega____ theta____ kappa____ phi______ frames
    -      104.7667   77.0000 -150.0000 26

  8 omega   64.00  173.00   1.0000    5.0000
omega____ theta____ kappa____ phi______ frames
    -      104.7667   38.0000  -90.0000 109

  9 omega   68.00  115.00   1.0000    5.0000
omega____ theta____ kappa____ phi______ frames
    -      104.7667 -111.0000 -120.0000 47

 10 omega   31.00  146.00   1.0000    5.0000
omega____ theta____ kappa____ phi______ frames
    -      104.7667  -63.0000 -180.0000 115

 11 omega   32.00   69.00   1.0000    5.0000
omega____ theta____ kappa____ phi______ frames
    -      104.7667  -25.0000 -120.0000 37

 12 omega   33.00   80.00   1.0000    1.0000
omega____ theta____ kappa____ phi______ frames
    -       36.6014 -125.0000   60.0000 47

 13 omega   47.00   89.00   1.0000    5.0000
omega____ theta____ kappa____ phi______ frames
    -      104.7667  -50.0000   60.0000 42

 14 omega   23.00  151.00   1.0000    5.0000
omega____ theta____ kappa____ phi______ frames
    -      104.7667  -91.0000   60.0000 128

 15 omega  121.00  167.00   1.0000    5.0000
omega____ theta____ kappa____ phi______ frames
    -      104.7667  111.0000  150.0000 46

 16 omega   60.00  150.00   1.0000    5.0000
omega____ theta____ kappa____ phi______ frames
    -      104.7667  178.0000   90.0000 90

 17 omega   59.00  108.00   1.0000    5.0000
omega____ theta____ kappa____ phi______ frames
    -      104.7667  178.0000   60.0000 49

 18 omega -112.00  -79.00   1.0000    1.0000
omega____ theta____ kappa____ phi______ frames
    -      -36.6014  -99.0000  -90.0000 33

 19 omega -124.00  -81.00   1.0000    1.0000
omega____ theta____ kappa____ phi______ frames
    -      -36.6014  -99.0000  -30.0000 43

 20 omega -120.00  -87.00   1.0000    1.0000
omega____ theta____ kappa____ phi______ frames
    -      -36.6014  -99.0000 -180.0000 33

 21 omega -122.00  -88.00   1.0000    1.0000
omega____ theta____ kappa____ phi______ frames
    -      -36.6014 -125.0000  -90.0000 34

 22 omega -125.00  -83.00   1.0000    1.0000
omega____ theta____ kappa____ phi______ frames
    -      -36.6014  -99.0000  120.0000 42
;
_diffrn_measurement_device 'four-circle diffractometer'
_diffrn_measurement_device_type 'SuperNova, Dual, Cu at zero, AtlasS2'
_diffrn_measurement_method '\w scans'
_diffrn_orient_matrix_UB_11 0.0517321000
_diffrn_orient_matrix_UB_12 0.1155918000
_diffrn_orient_matrix_UB_13 0.0598981000
_diffrn_orient_matrix_UB_21 0.1570611000
_diffrn_orient_matrix_UB_22 0.0142783000
_diffrn_orient_matrix_UB_23 -0.0927180000
_diffrn_orient_matrix_UB_31 -0.0967788000
_diffrn_orient_matrix_UB_32 0.0991956000
_diffrn_orient_matrix_UB_33 -0.0674893000
_diffrn_radiation_monochromator mirror
_diffrn_radiation_probe x-ray
_diffrn_radiation_type CuK\a
_diffrn_radiation_wavelength 1.54184
_diffrn_reflns_av_R_equivalents 0.0126
_diffrn_reflns_av_unetI/netI 0.0221
_diffrn_reflns_Laue_measured_fraction_full 0.990
_diffrn_reflns_Laue_measured_fraction_max 0.982
_diffrn_reflns_limit_h_max 9
_diffrn_reflns_limit_h_min -9
_diffrn_reflns_limit_k_max 12
_diffrn_reflns_limit_k_min -7
_diffrn_reflns_limit_l_max 14
_diffrn_reflns_limit_l_min -14
_diffrn_reflns_number 5882
_diffrn_reflns_point_group_measured_fraction_full 0.990
_diffrn_reflns_point_group_measured_fraction_max 0.982
_diffrn_reflns_theta_full 67.684
_diffrn_reflns_theta_max 68.657
_diffrn_reflns_theta_min 3.712
_diffrn_source 'sealed X-ray tube'
_diffrn_source_type 'SuperNova (Cu) X-ray Source'
_exptl_absorpt_coefficient_mu 0.511
_exptl_absorpt_correction_T_max 1.00000
_exptl_absorpt_correction_T_min 0.97617
_exptl_absorpt_correction_type multi-scan
_exptl_absorpt_process_details
;
CrysAlisPro, Agilent Technologies,
Version 1.171.37.35 (release 13-08-2014 CrysAlis171 .NET)
(compiled Aug 13 2014,18:06:01)
Empirical absorption correction using spherical harmonics,
 implemented in SCALE3 ABSPACK scaling algorithm.
;
_exptl_crystal_colour colourless
_exptl_crystal_colour_primary colourless
_exptl_crystal_density_diffrn 1.169
_exptl_crystal_description prism
_exptl_crystal_F_000 368
_exptl_crystal_size_max 0.16
_exptl_crystal_size_mid 0.13
_exptl_crystal_size_min 0.1
_refine_diff_density_max 0.131
_refine_diff_density_min -0.148
_refine_diff_density_rms 0.033
_refine_ls_extinction_method none
_refine_ls_goodness_of_fit_ref 1.033
_refine_ls_hydrogen_treatment constr
_refine_ls_matrix_type full
_refine_ls_number_parameters 245
_refine_ls_number_reflns 3576
_refine_ls_number_restraints 0
_refine_ls_restrained_S_all 1.033
_refine_ls_R_factor_all 0.0476
_refine_ls_R_factor_gt 0.0411
_refine_ls_shift/su_max 0.000
_refine_ls_shift/su_mean 0.000
_refine_ls_structure_factor_coef Fsqd
_refine_ls_weighting_details 'w=1/[\s^2^(Fo^2^)+(0.0524P)^2^+0.1326P] where P=(Fo^2^+2Fc^2^)/3'
_refine_ls_weighting_scheme calc
_refine_ls_wR_factor_gt 0.1028
_refine_ls_wR_factor_ref 0.1098
_reflns_Friedel_coverage 0.000
_reflns_number_gt 3094
_reflns_number_total 3576
_reflns_threshold_expression 'I > 2\s(I)'
_cod_data_source_file cs5b02867_si_003.cif
_cod_data_source_block mn7124f1
_cod_depositor_comments 'Adding full bibliography for 4513807.cif.'
_cod_database_code 4513807
_shelxl_version_number 2014/6
_shelx_space_group_comment
;
The symmetry employed for this shelxl refinement is uniquely defined
by the following loop, which should always be used as a source of
symmetry information in preference to the above space-group names.
They are only intended as comments.
;
_reflns_odcompleteness_completeness 99.91
_reflns_odcompleteness_iscentric 1
_reflns_odcompleteness_theta 64.99
_olex2_refinement_description
;
1. Fixed Uiso
 At 1.2 times of:
  All C(H) groups, All C(H,H) groups
 At 1.5 times of:
  All C(H,H,H) groups
2.a Ternary CH refined with riding coordinates:
 C9(H9)
2.b Secondary CH2 refined with riding coordinates:
 C10(H10A,H10B)
2.c Aromatic/amide H refined with riding coordinates:
 C4(H4), C5(H5), C6(H6), C7(H7), C12(H12), C13(H13), C14(H14), C15(H15),
 C16(H16), C21(H21), C22(H22), C23(H23), C24(H24)
2.d X=CH2 refined with riding coordinates:
 C18(H18A,H18B)
2.e Idealised Me refined as rotating group:
 C19(H19A,H19B,H19C)
;
_olex2_submission_special_instructions 'No special instructions were received'

loop_
_space_group_symop_operation_xyz
'x, y, z'
'-x, -y, -z'

loop_
_atom_site_label
_atom_site_type_symbol
_atom_site_fract_x
_atom_site_fract_y
_atom_site_fract_z
_atom_site_U_iso_or_equiv
_atom_site_adp_type
_atom_site_occupancy
_atom_site_site_symmetry_order
_atom_site_calc_flag
_atom_site_refinement_flags_posn
N1 N 0.59643(16) 0.66120(15) 0.53290(13) 0.0678(4) Uani 1 1 d .
C1 C 0.32453(15) 0.98623(12) 0.73950(10) 0.0424(3) Uani 1 1 d .
C2 C 0.31801(14) 0.85336(12) 0.73880(10) 0.0420(3) Uani 1 1 d .
C3 C 0.43852(15) 0.78909(13) 0.80264(10) 0.0453(3) Uani 1 1 d .
C4 C 0.47327(17) 0.65614(15) 0.82955(13) 0.0566(4) Uani 1 1 d .
H4 H 0.4179 0.5897 0.8049 0.068 Uiso 1 1 calc R
C5 C 0.5931(2) 0.62503(18) 0.89428(15) 0.0695(5) Uani 1 1 d .
H5 H 0.6184 0.5365 0.9129 0.083 Uiso 1 1 calc R
C6 C 0.6751(2) 0.7233(2) 0.93146(14) 0.0715(5) Uani 1 1 d .
H6 H 0.7548 0.7003 0.9747 0.086 Uiso 1 1 calc R
C7 C 0.63971(18) 0.85618(18) 0.90484(12) 0.0601(4) Uani 1 1 d .
H7 H 0.6953 0.9224 0.9296 0.072 Uiso 1 1 calc R
C8 C 0.52038(16) 0.88830(14) 0.84092(10) 0.0475(3) Uani 1 1 d .
C9 C 0.45629(16) 1.02260(13) 0.80166(11) 0.0478(3) Uani 1 1 d .
H9 H 0.4027 1.0714 0.8673 0.057 Uiso 1 1 calc R
C10 C 0.22429(17) 1.09245(13) 0.68736(11) 0.0479(3) Uani 1 1 d .
H10A H 0.1501 1.0510 0.6487 0.058 Uiso 1 1 calc R
H10B H 0.2988 1.1454 0.6319 0.058 Uiso 1 1 calc R
C11 C 0.12215(16) 1.18325(13) 0.77314(11) 0.0460(3) Uani 1 1 d .
C12 C 0.1250(2) 1.31933(15) 0.75514(14) 0.0653(4) Uani 1 1 d .
H12 H 0.1916 1.3560 0.6906 0.078 Uiso 1 1 calc R
C13 C 0.0296(3) 1.40219(17) 0.83233(17) 0.0806(5) Uani 1 1 d .
H13 H 0.0324 1.4938 0.8188 0.097 Uiso 1 1 calc R
C14 C -0.0681(2) 1.35066(18) 0.92776(15) 0.0720(5) Uani 1 1 d .
H14 H -0.1316 1.4067 0.9792 0.086 Uiso 1 1 calc R
C15 C -0.0720(2) 1.21529(18) 0.94743(14) 0.0676(4) Uani 1 1 d .
H15 H -0.1386 1.1793 1.0122 0.081 Uiso 1 1 calc R
C16 C 0.02346(19) 1.13242(15) 0.87066(13) 0.0590(4) Uani 1 1 d .
H16 H 0.0211 1.0409 0.8850 0.071 Uiso 1 1 calc R
C17 C 0.59080(19) 1.10544(16) 0.73065(14) 0.0593(4) Uani 1 1 d .
C18 C 0.6244(3) 1.2205(2) 0.7642(2) 0.1050(8) Uani 1 1 d .
H18A H 0.7078 1.2703 0.7205 0.126 Uiso 1 1 calc R
H18B H 0.5645 1.2517 0.8314 0.126 Uiso 1 1 calc R
C19 C 0.6808(2) 1.04903(19) 0.62445(17) 0.0841(6) Uani 1 1 d .
H19A H 0.7165 0.9586 0.6393 0.126 Uiso 1 1 calc GR
H19B H 0.7760 1.1000 0.5937 0.126 Uiso 1 1 calc GR
H19C H 0.6081 1.0520 0.5717 0.126 Uiso 1 1 calc GR
C20 C 0.20999(15) 0.78041(12) 0.68269(11) 0.0428(3) Uani 1 1 d .
C21 C 0.03746(16) 0.79578(14) 0.71053(13) 0.0529(3) Uani 1 1 d .
H21 H -0.0113 0.8496 0.7685 0.063 Uiso 1 1 calc R
C22 C -0.06290(17) 0.73298(14) 0.65409(15) 0.0594(4) Uani 1 1 d .
H22 H -0.1779 0.7445 0.6745 0.071 Uiso 1 1 calc R
C23 C 0.00667(18) 0.65313(15) 0.56754(16) 0.0627(4) Uani 1 1 d .
H23 H -0.0612 0.6133 0.5281 0.075 Uiso 1 1 calc R
C24 C 0.17711(18) 0.63251(14) 0.53963(14) 0.0575(4) Uani 1 1 d .
H24 H 0.2242 0.5769 0.4826 0.069 Uiso 1 1 calc R
C25 C 0.27817(15) 0.69511(12) 0.59689(11) 0.0449(3) Uani 1 1 d .
C26 C 0.45613(17) 0.67651(13) 0.56222(12) 0.0505(3) Uani 1 1 d .

loop_
_atom_site_aniso_label
_atom_site_aniso_U_11
_atom_site_aniso_U_22
_atom_site_aniso_U_33
_atom_site_aniso_U_23
_atom_site_aniso_U_13
_atom_site_aniso_U_12
N1 0.0415(7) 0.0769(9) 0.0813(9) -0.0194(7) 0.0000(6) 0.0034(6)
C1 0.0365(6) 0.0457(6) 0.0431(6) -0.0072(5) -0.0034(5) 0.0043(5)
C2 0.0325(6) 0.0463(6) 0.0445(6) -0.0042(5) -0.0027(5) 0.0045(5)
C3 0.0351(6) 0.0528(7) 0.0437(6) 0.0010(5) -0.0011(5) 0.0049(5)
C4 0.0450(7) 0.0562(8) 0.0631(8) 0.0101(6) -0.0040(6) 0.0043(6)
C5 0.0528(8) 0.0756(10) 0.0719(10) 0.0250(8) -0.0066(7) 0.0120(8)
C6 0.0506(8) 0.1022(13) 0.0591(9) 0.0162(9) -0.0153(7) 0.0106(8)
C7 0.0472(7) 0.0881(11) 0.0449(7) -0.0027(7) -0.0103(6) 0.0009(7)
C8 0.0382(6) 0.0622(8) 0.0396(6) -0.0023(5) -0.0034(5) 0.0022(5)
C9 0.0446(7) 0.0531(7) 0.0459(7) -0.0109(5) -0.0078(5) 0.0018(5)
C10 0.0488(7) 0.0450(7) 0.0484(7) -0.0032(5) -0.0079(6) 0.0057(5)
C11 0.0428(7) 0.0433(6) 0.0526(7) -0.0050(5) -0.0129(5) 0.0072(5)
C12 0.0806(11) 0.0455(7) 0.0658(9) -0.0007(6) -0.0088(8) 0.0059(7)
C13 0.1102(15) 0.0466(8) 0.0838(12) -0.0113(8) -0.0219(11) 0.0225(9)
C14 0.0726(11) 0.0731(10) 0.0721(10) -0.0268(8) -0.0219(9) 0.0337(9)
C15 0.0561(9) 0.0800(11) 0.0614(9) -0.0119(8) -0.0010(7) 0.0115(8)
C16 0.0582(8) 0.0506(8) 0.0632(9) -0.0062(6) -0.0012(7) 0.0033(6)
C17 0.0507(8) 0.0615(9) 0.0682(9) 0.0025(7) -0.0184(7) -0.0067(6)
C18 0.1205(19) 0.0970(16) 0.1057(16) -0.0070(13) -0.0276(14) -0.0530(14)
C19 0.0695(11) 0.0731(11) 0.0906(13) 0.0181(10) 0.0190(10) 0.0091(9)
C20 0.0360(6) 0.0385(6) 0.0520(7) -0.0007(5) -0.0061(5) 0.0026(5)
C21 0.0370(7) 0.0527(7) 0.0670(8) -0.0120(6) -0.0050(6) 0.0053(5)
C22 0.0345(7) 0.0549(8) 0.0886(11) -0.0113(7) -0.0102(7) 0.0011(6)
C23 0.0464(8) 0.0501(8) 0.0962(12) -0.0189(7) -0.0200(7) -0.0037(6)
C24 0.0491(8) 0.0448(7) 0.0789(10) -0.0186(7) -0.0087(7) -0.0006(6)
C25 0.0350(6) 0.0365(6) 0.0609(8) -0.0045(5) -0.0043(5) 0.0005(5)
C26 0.0415(7) 0.0461(7) 0.0618(8) -0.0115(6) -0.0035(6) 0.0012(5)

loop_
_atom_type_symbol
_atom_type_description
_atom_type_scat_dispersion_real
_atom_type_scat_dispersion_imag
_atom_type_scat_source
C C 0.0181 0.0091 'International Tables Vol C Tables 4.2.6.8 and 6.1.1.4'
H H 0.0000 0.0000 'International Tables Vol C Tables 4.2.6.8 and 6.1.1.4'
N N 0.0311 0.0180 'International Tables Vol C Tables 4.2.6.8 and 6.1.1.4'

loop_
_geom_angle_atom_site_label_1
_geom_angle_atom_site_label_2
_geom_angle_atom_site_label_3
_geom_angle
C2 C1 C9 110.72(11)
C2 C1 C10 128.75(12)
C10 C1 C9 120.52(11)
C1 C2 C3 109.29(11)
C1 C2 C20 126.51(11)
C3 C2 C20 124.19(11)
C4 C3 C2 131.15(13)
C4 C3 C8 120.64(13)
C8 C3 C2 108.18(11)
C3 C4 H4 120.9
C3 C4 C5 118.18(16)
C5 C4 H4 120.9
C4 C5 H5 119.4
C6 C5 C4 121.16(15)
C6 C5 H5 119.4
C5 C6 H6 119.7
C5 C6 C7 120.55(15)
C7 C6 H6 119.7
C6 C7 H7 120.6
C8 C7 C6 118.79(16)
C8 C7 H7 120.6
C3 C8 C9 109.47(11)
C7 C8 C3 120.66(14)
C7 C8 C9 129.88(14)
C1 C9 H9 109.0
C1 C9 C17 113.85(11)
C8 C9 C1 102.30(11)
C8 C9 H9 109.0
C8 C9 C17 113.45(11)
C17 C9 H9 109.0
C1 C10 H10A 109.0
C1 C10 H10B 109.0
C1 C10 C11 112.77(11)
H10A C10 H10B 107.8
C11 C10 H10A 109.0
C11 C10 H10B 109.0
C12 C11 C10 120.61(13)
C12 C11 C16 118.03(13)
C16 C11 C10 121.36(12)
C11 C12 H12 119.7
C11 C12 C13 120.65(16)
C13 C12 H12 119.7
C12 C13 H13 119.7
C14 C13 C12 120.68(16)
C14 C13 H13 119.7
C13 C14 H14 120.2
C13 C14 C15 119.50(14)
C15 C14 H14 120.2
C14 C15 H15 120.0
C14 C15 C16 119.92(16)
C16 C15 H15 120.0
C11 C16 C15 121.21(15)
C11 C16 H16 119.4
C15 C16 H16 119.4
C18 C17 C9 120.47(18)
C18 C17 C19 123.12(18)
C19 C17 C9 116.40(14)
C17 C18 H18A 120.0
C17 C18 H18B 120.0
H18A C18 H18B 120.0
C17 C19 H19A 109.5
C17 C19 H19B 109.5
C17 C19 H19C 109.5
H19A C19 H19B 109.5
H19A C19 H19C 109.5
H19B C19 H19C 109.5
C21 C20 C2 121.59(11)
C21 C20 C25 117.33(12)
C25 C20 C2 121.07(11)
C20 C21 H21 119.3
C22 C21 C20 121.49(13)
C22 C21 H21 119.3
C21 C22 H22 119.9
C23 C22 C21 120.28(13)
C23 C22 H22 119.9
C22 C23 H23 120.1
C22 C23 C24 119.88(14)
C24 C23 H23 120.1
C23 C24 H24 120.1
C23 C24 C25 119.83(13)
C25 C24 H24 120.1
C20 C25 C26 120.29(12)
C24 C25 C20 121.13(12)
C24 C25 C26 118.49(12)
N1 C26 C25 178.73(16)

loop_
_geom_bond_atom_site_label_1
_geom_bond_atom_site_label_2
_geom_bond_distance
N1 C26 1.1405(19)
C1 C2 1.3473(18)
C1 C9 1.5153(18)
C1 C10 1.5000(17)
C2 C3 1.4748(17)
C2 C20 1.4790(18)
C3 C4 1.3883(19)
C3 C8 1.394(2)
C4 H4 0.9300
C4 C5 1.391(2)
C5 H5 0.9300
C5 C6 1.381(3)
C6 H6 0.9300
C6 C7 1.388(2)
C7 H7 0.9300
C7 C8 1.3823(19)
C8 C9 1.5093(19)
C9 H9 0.9800
C9 C17 1.516(2)
C10 H10A 0.9700
C10 H10B 0.9700
C10 C11 1.5226(17)
C11 C12 1.379(2)
C11 C16 1.382(2)
C12 H12 0.9300
C12 C13 1.388(2)
C13 H13 0.9300
C13 C14 1.363(3)
C14 H14 0.9300
C14 C15 1.374(3)
C15 H15 0.9300
C15 C16 1.385(2)
C16 H16 0.9300
C17 C18 1.319(3)
C17 C19 1.485(2)
C18 H18A 0.9300
C18 H18B 0.9300
C19 H19A 0.9600
C19 H19B 0.9600
C19 H19C 0.9600
C20 C21 1.3916(18)
C20 C25 1.4047(17)
C21 H21 0.9300
C21 C22 1.380(2)
C22 H22 0.9300
C22 C23 1.379(2)
C23 H23 0.9300
C23 C24 1.380(2)
C24 H24 0.9300
C24 C25 1.389(2)
C25 C26 1.4426(18)
